data_4112382
loop_
_publ_author_name
'Benjamin V. Mork'
'T. Don Tilley'

_publ_section_title
;
 Synthons for Coordinatively Unsaturated Complexes of Tungsten, and Their
 Use for the Synthesis of High Oxidation-State Silylene Complexes
;
_journal_name_full 'Journal of the American Chemical Society'
_journal_page_first 4375
_journal_page_last 4385
_journal_paper_doi 10.1021/ja030548g
_journal_volume 126
_journal_year 2004
_chemical_formula_sum 'C23 H39 Cl P2 Si W'
_chemical_formula_weight 624.15
_space_group_IT_number 14
_symmetry_cell_setting monoclinic
_symmetry_Int_Tables_number 14
_symmetry_space_group_name_Hall '-P 2yab'
_symmetry_space_group_name_H-M 'P 1 21/a 1'
_audit_creation_date 'Fri Apr 11 08:09:39 2003'
_audit_creation_method 'by teXsan'
_cell_angle_alpha 90
_cell_angle_beta 115.650(1)
_cell_angle_gamma 90
_cell_formula_units_Z 4
_cell_length_a 17.2867(2)
_cell_length_b 9.2357(2)
_cell_length_c 17.8766(4)
_cell_measurement_reflns_used 4954
_cell_measurement_temperature 273.2
_cell_measurement_theta_max 45.0
_cell_measurement_theta_min 4.0
_cell_volume 2572.83(9)
_computing_cell_refinement 'Bruker SAINT v5.04'
_computing_data_collection 'Bruker SMART v5.052d'
_computing_data_reduction 'Bruker SAINT v5.04'
_computing_publication_material teXsan
_computing_structure_refinement teXsan
_computing_structure_solution SIR92
_diffrn_ambient_temperature 142
_diffrn_measurement_device SMART
_diffrn_measurement_method 'omega scans'
_diffrn_radiation_monochromator graphite
_diffrn_radiation_source 'X-ray tube'
_diffrn_radiation_type MoK\a
_diffrn_radiation_wavelength 0.7107
_diffrn_reflns_av_R_equivalents 0.0580
_diffrn_reflns_limit_h_max 20
_diffrn_reflns_limit_h_min 0
_diffrn_reflns_limit_k_max 11
_diffrn_reflns_limit_k_min -11
_diffrn_reflns_limit_l_max 19
_diffrn_reflns_limit_l_min -20
_diffrn_reflns_number 12485
_diffrn_reflns_theta_max 26.09
_diffrn_reflns_theta_min 1.75
_exptl_absorpt_coefficient_mu 4.778
_exptl_absorpt_correction_type empirical
_exptl_crystal_colour orange
_exptl_crystal_density_diffrn 1.618
_exptl_crystal_description block
_exptl_crystal_F_000 1256.00
_exptl_crystal_size_max 0.20
_exptl_crystal_size_mid 0.13
_exptl_crystal_size_min 0.10
_refine_diff_density_max 4.57
_refine_diff_density_min -2.45
_refine_ls_extinction_coef 0.00000
_refine_ls_extinction_method none
_refine_ls_goodness_of_fit_ref 1.626
_refine_ls_hydrogen_treatment constr
_refine_ls_matrix_type full
_refine_ls_number_parameters 253
_refine_ls_number_reflns 2889
_refine_ls_number_restraints 0
_refine_ls_R_factor_all 0.0847
_refine_ls_R_factor_gt 0.0517
_refine_ls_shift/su_max 0.0010
_refine_ls_shift/su_mean 0.0000
_refine_ls_structure_factor_coef F
_refine_ls_weighting_scheme sigma
_refine_ls_wR_factor_all 0.0664
_refine_ls_wR_factor_gt 0.0599
_refine_ls_wR_factor_ref 0.0599
_reflns_number_gt 2889
_reflns_number_total 4907
_reflns_threshold_expression I>3.00sigma
_cod_data_source_file ja030548g_c2_2.cif
_cod_data_source_block compound6b
_cod_original_cell_volume 2572.83(8)
_cod_original_sg_symbol_H-M 'P 21/a '
_cod_original_formula_sum 'C23 H39 Cl P2 Si W '
_cod_database_code 4112382

loop_
_symmetry_equiv_pos_as_xyz
'   +x,   +y,   +z'
'1/2-x,1/2+y,   -z'
'   -x,   -y,   -z'
'1/2+x,1/2-y,   +z'

loop_
_atom_site_aniso_label
_atom_site_aniso_U_11
_atom_site_aniso_U_22
_atom_site_aniso_U_33
_atom_site_aniso_U_12
_atom_site_aniso_U_13
_atom_site_aniso_U_23
W(1) 0.0189(3) 0.0273(3) 0.0302(3) -0.0039(3) 0.0141(2) -0.0032(3)
Cl(1) 0.034(2) 0.033(2) 0.043(2) 0.003(2) 0.019(2) 0.005(2)
P(1) 0.022(2) 0.032(2) 0.035(2) -0.002(2) 0.012(2) -0.001(2)
P(2) 0.030(2) 0.032(2) 0.037(2) 0.003(2) 0.019(2) 0.000(2)
Si(1) 0.020(2) 0.030(2) 0.042(2) -0.001(2) 0.014(2) 0.000(2)
C(1) 0.021(7) 0.027(7) 0.024(7) -0.009(6) 0.010(6) -0.009(6)
C(2) 0.028(7) 0.036(8) 0.034(8) -0.002(6) 0.024(6) -0.003(7)
C(3) 0.017(6) 0.028(7) 0.036(8) 0.005(6) 0.012(6) -0.004(6)
C(4) 0.036(8) 0.024(7) 0.027(7) -0.006(6) 0.016(6) -0.006(6)
C(5) 0.022(7) 0.053(9) 0.030(8) 0.002(7) 0.015(6) 0.001(7)
C(6) 0.040(9) 0.024(8) 0.051(10) 0.013(6) 0.024(8) 0.009(7)
C(7) 0.031(8) 0.044(9) 0.044(9) -0.019(7) 0.023(7) -0.006(7)
C(8) 0.024(7) 0.07(1) 0.037(9) 0.018(7) 0.004(7) 0.008(8)
C(9) 0.041(9) 0.044(10) 0.036(9) -0.002(7) 0.011(7) 0.004(7)
C(10) 0.022(7) 0.043(9) 0.043(9) -0.005(6) 0.021(7) -0.009(8)
C(11) 0.035(9) 0.09(1) 0.07(1) 0.022(9) 0.030(9) -0.01(1)
C(12) 0.05(1) 0.041(10) 0.07(1) 0.008(8) 0.034(10) 0.003(9)
C(13) 0.043(9) 0.06(1) 0.049(10) 0.017(8) 0.038(8) 0.009(8)
C(14) 0.051(9) 0.047(9) 0.024(7) 0.001(9) 0.018(7) -0.005(8)
C(15) 0.053(10) 0.029(8) 0.031(8) -0.026(7) 0.000(7) -0.008(7)
C(16) 0.023(7) 0.052(10) 0.043(9) 0.005(7) 0.008(7) 0.021(8)
C(17) 0.037(8) 0.047(8) 0.038(8) 0.001(8) 0.026(7) 0.009(8)
C(18) 0.024(7) 0.030(8) 0.037(8) -0.006(6) 0.016(6) 0.006(6)
C(19) 0.040(8) 0.047(9) 0.037(8) -0.012(8) 0.018(7) 0.004(8)
C(20) 0.035(8) 0.06(1) 0.030(9) -0.022(8) -0.001(7) 0.012(8)
C(21) 0.06(1) 0.05(1) 0.034(10) -0.037(10) 0.008(9) -0.006(8)
C(22) 0.05(1) 0.038(9) 0.05(1) -0.008(8) 0.024(9) -0.004(8)
C(23) 0.028(8) 0.043(9) 0.05(1) -0.005(7) 0.018(7) 0.014(8)

loop_
_atom_site_label
_atom_site_fract_x
_atom_site_fract_y
_atom_site_fract_z
_atom_site_U_iso_or_equiv
_atom_site_thermal_displace_type
_atom_site_occupancy
W(1) 0.63019(3) 0.08496(6) 0.29133(4) 0.0231(1) Uij 1.000
Cl(1) 0.6536(2) -0.1603(4) 0.3585(2) 0.036(1) Uij 1.000
P(1) 0.5723(2) 0.1930(4) 0.1529(2) 0.0287(10) Uij 1.000
P(2) 0.7204(2) -0.0310(4) 0.2323(2) 0.030(1) Uij 1.000
Si(1) 0.4780(2) 0.0175(4) 0.2664(3) 0.029(1) Uij 1.000
C(1) 0.6313(8) 0.324(1) 0.3352(8) 0.024(4) Uij 1.000
C(2) 0.7152(8) 0.281(1) 0.3455(9) 0.028(4) Uij 1.000
C(3) 0.7450(8) 0.171(1) 0.4072(9) 0.024(4) Uij 1.000
C(4) 0.6831(9) 0.146(1) 0.4357(8) 0.029(4) Uij 1.000
C(5) 0.6125(8) 0.235(2) 0.3931(8) 0.032(4) Uij 1.000
C(6) 0.5787(9) 0.456(1) 0.2962(10) 0.037(4) Uij 1.000
C(7) 0.7717(9) 0.366(2) 0.3147(9) 0.036(4) Uij 1.000
C(8) 0.8370(9) 0.116(2) 0.4509(9) 0.043(5) Uij 1.000
C(9) 0.6954(10) 0.050(2) 0.5084(10) 0.042(5) Uij 1.000
C(10) 0.5395(8) 0.268(2) 0.4152(9) 0.033(4) Uij 1.000
C(11) 0.838(1) -0.023(2) 0.277(1) 0.060(6) Uij 1.000
C(12) 0.705(1) -0.225(2) 0.212(1) 0.048(5) Uij 1.000
C(13) 0.6947(10) 0.040(2) 0.1288(10) 0.042(5) Uij 1.000
C(14) 0.5982(10) 0.077(2) 0.0844(8) 0.040(4) Uij 1.000
C(15) 0.603(1) 0.375(1) 0.1279(10) 0.043(4) Uij 1.000
C(16) 0.4559(9) 0.213(2) 0.0914(10) 0.039(4) Uij 1.000
C(17) 0.4635(9) -0.080(2) 0.3528(9) 0.036(4) Uij 1.000
C(18) 0.4141(8) -0.108(1) 0.1750(9) 0.028(4) Uij 1.000
C(19) 0.3307(9) -0.081(2) 0.1193(9) 0.043(4) Uij 1.000
C(20) 0.2831(10) -0.174(2) 0.0533(10) 0.044(5) Uij 1.000
C(21) 0.318(1) -0.297(2) 0.0454(10) 0.051(5) Uij 1.000
C(22) 0.402(1) -0.333(2) 0.099(1) 0.047(5) Uij 1.000
C(23) 0.4472(9) -0.238(2) 0.1622(10) 0.038(4) Uij 1.000
C(24) 0.67742 0.23154 0.38332 0.00253 Uij 0.000
H(1) 0.72190 0.10484 0.55956 0.05084 Uij 1.000
H(2) 0.51602 0.18007 0.42487 0.03929 Uij 1.000
H(3) 0.28521 -0.36483 0.00130 0.06163 Uij 1.000
H(4) 0.42927 -0.41778 0.09273 0.05682 Uij 1.000
H(5) 0.50525 -0.26319 0.19889 0.04585 Uij 1.000
H(6) 0.58274 0.52375 0.33845 0.04487 Uij 1.000
H(7) 0.59952 0.50207 0.26068 0.04487 Uij 1.000
H(8) 0.51999 0.43134 0.26465 0.04487 Uij 1.000
H(9) 0.81444 0.41851 0.35773 0.04290 Uij 1.000
H(10) 0.79856 0.30176 0.29025 0.04290 Uij 1.000
H(11) 0.73686 0.43290 0.27138 0.04290 Uij 1.000
H(12) 0.83803 0.01378 0.45573 0.05186 Uij 1.000
H(13) 0.86830 0.14520 0.42123 0.05186 Uij 1.000
H(14) 0.86410 0.15692 0.50596 0.05186 Uij 1.000
H(15) 0.64222 0.01413 0.50362 0.05084 Uij 1.000
H(16) 0.73253 -0.02931 0.51262 0.05084 Uij 1.000
H(17) 0.55968 0.32556 0.46395 0.03929 Uij 1.000
H(18) 0.49492 0.31917 0.37101 0.03929 Uij 1.000
H(19) 0.86256 -0.05415 0.33390 0.07201 Uij 1.000
H(20) 0.85944 -0.08071 0.24694 0.07201 Uij 1.000
H(21) 0.85641 0.07604 0.27675 0.07201 Uij 1.000
H(22) 0.64640 -0.24531 0.17185 0.05789 Uij 1.000
H(23) 0.74211 -0.26200 0.18967 0.05789 Uij 1.000
H(24) 0.71475 -0.27808 0.26124 0.05789 Uij 1.000
H(25) 0.72753 0.12418 0.13220 0.04998 Uij 1.000
H(26) 0.70848 -0.03207 0.09707 0.04998 Uij 1.000
H(27) 0.56460 -0.01164 0.07353 0.04762 Uij 1.000
H(28) 0.58409 0.12332 0.03291 0.04762 Uij 1.000
H(29) 0.66307 0.38843 0.15550 0.05150 Uij 1.000
H(30) 0.58355 0.38592 0.07002 0.05150 Uij 1.000
H(31) 0.57609 0.44997 0.14686 0.05150 Uij 1.000
H(32) 0.43532 0.29426 0.11171 0.04734 Uij 1.000
H(33) 0.44231 0.22972 0.03475 0.04734 Uij 1.000
H(34) 0.42653 0.12856 0.09604 0.04734 Uij 1.000
H(35) 0.40416 -0.08577 0.34083 0.04347 Uij 1.000
H(36) 0.48679 -0.17479 0.36033 0.04347 Uij 1.000
H(37) 0.49248 -0.02766 0.40429 0.04347 Uij 1.000
H(38) 0.30381 0.00512 0.12714 0.05145 Uij 1.000
H(39) 0.22569 -0.15067 0.01328 0.05292 Uij 1.000

loop_
_atom_type_symbol
_atom_type_oxidation_number
_atom_type_number_in_cell
_atom_type_scat_dispersion_real
_atom_type_scat_dispersion_imag
_atom_type_scat_source
C 0 92 0.003 0.002 'International Tables'
H 0 164 0.000 0.000 'International Tables'
Cl 0 4 0.148 0.159 'International Tables'
P 0 8 0.102 0.094 'International Tables'
Si 0 4 0.082 0.070 'International Tables'
W 0 4 -0.849 6.872 'International Tables'

loop_
_geom_angle_atom_site_label_1
_geom_angle_atom_site_label_2
_geom_angle_atom_site_label_3
_geom_angle
_geom_angle_publ_flag
Cl(1) W(1) P(1) 139.6(1) yes
Cl(1) W(1) P(2) 79.2(1) yes
Cl(1) W(1) Si(1) 78.7(1) yes
Cl(1) W(1) C(1) 135.5(3) yes
Cl(1) W(1) C(2) 125.1(4) yes
Cl(1) W(1) C(3) 89.1(3) yes
Cl(1) W(1) C(4) 78.0(3) yes
Cl(1) W(1) C(5) 101.9(4) yes
Cl(1) W(1) C(24) 106.98(9) yes
P(1) W(1) P(2) 78.6(1) yes
P(1) W(1) Si(1) 89.0(1) yes
P(1) W(1) C(1) 84.0(3) yes
P(1) W(1) C(2) 90.7(4) yes
P(1) W(1) C(3) 125.8(3) yes
P(1) W(1) C(4) 142.2(3) yes
P(1) W(1) C(5) 113.5(4) yes
P(1) W(1) C(24) 113.37(9) yes
P(2) W(1) Si(1) 127.8(1) yes
P(2) W(1) C(1) 129.5(3) yes
P(2) W(1) C(2) 96.6(3) yes
P(2) W(1) C(3) 94.4(3) yes
P(2) W(1) C(4) 122.9(3) yes
P(2) W(1) C(5) 151.7(3) yes
P(2) W(1) C(24) 122.19(9) yes
Si(1) W(1) C(1) 98.5(3) yes
Si(1) W(1) C(2) 134.4(3) yes
Si(1) W(1) C(3) 131.6(3) yes
Si(1) W(1) C(4) 97.5(3) yes
Si(1) W(1) C(5) 79.3(3) yes
Si(1) W(1) C(24) 109.32(10) yes
C(1) W(1) C(2) 36.3(4) yes
C(1) W(1) C(3) 59.5(4) yes
C(1) W(1) C(4) 58.2(5) yes
C(1) W(1) C(5) 35.8(5) yes
C(1) W(1) C(24) 31.6(3) yes
C(2) W(1) C(3) 36.2(5) yes
C(2) W(1) C(4) 58.5(5) yes
C(2) W(1) C(5) 59.3(5) yes
C(2) W(1) C(24) 32.3(3) yes
C(3) W(1) C(4) 34.2(4) yes
C(3) W(1) C(5) 57.6(4) yes
C(3) W(1) C(24) 31.2(3) yes
C(4) W(1) C(5) 33.6(5) yes
C(4) W(1) C(24) 29.7(3) yes
C(5) W(1) C(24) 30.0(3) yes
W(1) P(1) C(14) 109.1(5) yes
W(1) P(1) C(15) 125.0(5) yes
W(1) P(1) C(16) 120.6(5) yes
C(14) P(1) C(15) 101.1(7) yes
C(14) P(1) C(16) 100.5(7) yes
C(15) P(1) C(16) 96.5(7) yes
W(1) P(2) C(11) 125.4(6) yes
W(1) P(2) C(12) 116.2(5) yes
W(1) P(2) C(13) 110.7(5) yes
C(11) P(2) C(12) 99.7(8) yes
C(11) P(2) C(13) 99.6(8) yes
C(12) P(2) C(13) 101.8(8) yes
W(1) Si(1) C(17) 117.7(5) yes
W(1) Si(1) C(18) 117.9(4) yes
C(17) Si(1) C(18) 100.1(6) yes
W(1) C(1) C(2) 69.1(8) yes
W(1) C(1) C(5) 74.8(8) yes
W(1) C(1) C(6) 134.0(9) yes
W(1) C(1) C(24) 59.3(5) yes
C(2) C(1) C(5) 106(1) yes
C(2) C(1) C(6) 131(1) yes
C(2) C(1) C(24) 53.5(7) yes
C(5) C(1) C(6) 120(1) yes
C(5) C(1) C(24) 52.6(7) yes
C(6) C(1) C(24) 165(1) yes
W(1) C(2) C(1) 74.5(7) yes
W(1) C(2) C(3) 73.3(8) yes
W(1) C(2) C(7) 130.9(9) yes
W(1) C(2) C(24) 62.2(6) yes
C(1) C(2) C(3) 107(1) yes
C(1) C(2) C(7) 125(1) yes
C(1) C(2) C(24) 54.3(7) yes
C(3) C(2) C(7) 125(1) yes
C(3) C(2) C(24) 53.2(7) yes
C(7) C(2) C(24) 166(1) yes
W(1) C(3) C(2) 70.5(8) yes
W(1) C(3) C(4) 76.8(8) yes
W(1) C(3) C(8) 130.4(10) yes
W(1) C(3) C(24) 60.7(5) yes
C(2) C(3) C(4) 108(1) yes
C(2) C(3) C(8) 125(1) yes
C(2) C(3) C(24) 54.5(7) yes
C(4) C(3) C(8) 123(1) yes
C(4) C(3) C(24) 54.4(8) yes
C(8) C(3) C(24) 168(1) yes
W(1) C(4) C(3) 69.0(8) yes
W(1) C(4) C(5) 73.5(8) yes
W(1) C(4) C(9) 129.3(9) yes
W(1) C(4) C(24) 56.6(5) yes
C(3) C(4) C(5) 109(1) yes
C(3) C(4) C(9) 124(1) yes
C(3) C(4) C(24) 54.5(8) yes
C(5) C(4) C(9) 125(1) yes
C(5) C(4) C(24) 55.1(8) yes
C(9) C(4) C(24) 174(1) yes
W(1) C(5) C(1) 69.4(7) yes
W(1) C(5) C(4) 72.9(8) yes
W(1) C(5) C(10) 135.0(10) yes
W(1) C(5) C(24) 56.4(6) yes
C(1) C(5) C(4) 107(1) yes
C(1) C(5) C(10) 122(1) yes
C(1) C(5) C(24) 53.7(7) yes
C(4) C(5) C(10) 127(1) yes
C(4) C(5) C(24) 54.1(8) yes
C(10) C(5) C(24) 168(1) yes
P(2) C(13) C(14) 109.6(9) yes
P(1) C(14) C(13) 107.9(10) yes
Si(1) C(18) C(19) 122(1) yes
Si(1) C(18) C(23) 122(1) yes
C(19) C(18) C(23) 114(1) yes
C(18) C(19) C(20) 123(1) yes
C(19) C(20) C(21) 119(1) yes
C(20) C(21) C(22) 121(1) yes
C(21) C(22) C(23) 118(1) yes
C(18) C(23) C(22) 123(1) yes
W(1) C(24) C(1) 89.0(6) yes
W(1) C(24) C(2) 85.5(6) yes
W(1) C(24) C(3) 88.1(6) yes
W(1) C(24) C(4) 93.7(6) yes
W(1) C(24) C(5) 93.6(7) yes
C(1) C(24) C(2) 72.1(9) yes
C(1) C(24) C(3) 144.3(9) yes
C(1) C(24) C(4) 144.6(9) yes
C(1) C(24) C(5) 73.7(9) yes
C(2) C(24) C(3) 72.2(9) yes
C(2) C(24) C(4) 143.3(9) yes
C(2) C(24) C(5) 145.9(9) yes
C(3) C(24) C(4) 71.1(9) yes
C(3) C(24) C(5) 141.9(9) yes
C(4) C(24) C(5) 70.8(9) yes

loop_
_geom_bond_atom_site_label_1
_geom_bond_atom_site_label_2
_geom_bond_distance
_geom_bond_publ_flag
W(1) Cl(1) 2.513(4) yes
W(1) P(1) 2.445(4) yes
W(1) P(2) 2.473(4) yes
W(1) Si(1) 2.548(4) yes
W(1) C(1) 2.34(1) yes
W(1) C(2) 2.27(1) yes
W(1) C(3) 2.30(1) yes
W(1) C(4) 2.40(1) yes
W(1) C(5) 2.41(1) yes
W(1) C(24) 2.0103(6) yes
P(1) C(14) 1.82(1) yes
P(1) C(15) 1.87(1) yes
P(1) C(16) 1.84(1) yes
P(2) C(11) 1.84(2) yes
P(2) C(12) 1.83(2) yes
P(2) C(13) 1.83(2) yes
Si(1) C(17) 1.90(1) yes
Si(1) C(18) 1.92(1) yes
C(1) C(2) 1.44(2) yes
C(1) C(5) 1.46(2) yes
C(1) C(6) 1.50(2) yes
C(1) C(24) 1.23(1) yes
C(2) C(3) 1.42(2) yes
C(2) C(7) 1.53(2) yes
C(2) C(24) 1.21(1) yes
C(3) C(4) 1.39(2) yes
C(3) C(8) 1.52(2) yes
C(3) C(24) 1.19(1) yes
C(4) C(5) 1.39(2) yes
C(4) C(9) 1.51(2) yes
C(4) C(24) 1.19(1) yes
C(5) C(10) 1.51(2) yes
C(5) C(24) 1.21(1) yes
C(13) C(14) 1.54(2) yes
C(18) C(19) 1.38(2) yes
C(18) C(23) 1.39(2) yes
C(19) C(20) 1.40(2) yes
C(20) C(21) 1.33(2) yes
C(21) C(22) 1.39(2) yes
C(22) C(23) 1.37(2) yes
